data_4309762
loop_
_publ_author_name
'Suman Maji'
'Anil Kumar'
'Kuntal Pal'
'Sabyasachi Sarkar'

_publ_section_title
;
Reversible Penta- and Hexacoordination Motifs in [Co(TMPP)] Resulting in
Interchange of 1D and 2D Supramolecular Designs
;
_journal_name_full 'Inorganic Chemistry'
_journal_page_first 7277
_journal_page_last 7279
_journal_paper_doi 10.1021/ic050900m
_journal_volume 44
_journal_year 2005
_chemical_formula_moiety 'C56 H52 Co N4 O12'
_chemical_formula_sum 'C56 H52 Co N4 O12'
_chemical_formula_weight 1031.95
_chemical_name_systematic
;
 ?
;
_space_group_IT_number 148
_symmetry_cell_setting trigonal
_symmetry_space_group_name_Hall '-R 3'
_symmetry_space_group_name_H-M 'R -3 :H'
_atom_sites_solution_hydrogens geom
_atom_sites_solution_primary direct
_atom_sites_solution_secondary difmap
_audit_creation_method SHELXL-97
_cell_angle_alpha 90.000
_cell_angle_beta 90.000
_cell_angle_gamma 120.000
_cell_formula_units_Z 9
_cell_length_a 21.255(5)
_cell_length_b 21.255(5)
_cell_length_c 28.310(5)
_cell_measurement_reflns_used 999
_cell_measurement_temperature 100(2)
_cell_measurement_theta_max 28.23
_cell_measurement_theta_min 2.04
_cell_volume 11076(4)
_computing_cell_refinement 'SAINT 6.45 ( Bruker, 2003)'
_computing_data_collection 'SMART 5.628 (Bruker, 2003)'
_computing_data_reduction 'SAINT 6.45 ( Bruker, 2003)'
_computing_molecular_graphics 'Diamond 3.0'
_computing_structure_refinement 'SHELXL-97 (Sheldrick, 1997)'
_computing_structure_solution SIR-97
_diffrn_ambient_temperature 100(2)
_diffrn_measured_fraction_theta_full 0.892
_diffrn_measured_fraction_theta_max 0.892
_diffrn_measurement_device_type 'Bruker SMART APEX'
_diffrn_measurement_method /w-scans
_diffrn_radiation_monochromator graphite
_diffrn_radiation_source 'fine-focus sealed tube'
_diffrn_radiation_type MoK\a
_diffrn_radiation_wavelength 0.71069
_diffrn_reflns_av_R_equivalents 0.0664
_diffrn_reflns_av_sigmaI/netI 0.0925
_diffrn_reflns_limit_h_max 25
_diffrn_reflns_limit_h_min -28
_diffrn_reflns_limit_k_max 26
_diffrn_reflns_limit_k_min -28
_diffrn_reflns_limit_l_max 28
_diffrn_reflns_limit_l_min -37
_diffrn_reflns_number 19658
_diffrn_reflns_theta_full 28.33
_diffrn_reflns_theta_max 28.33
_diffrn_reflns_theta_min 2.33
_exptl_absorpt_coefficient_mu 0.419
_exptl_absorpt_correction_T_max 0.9673
_exptl_absorpt_correction_T_min 0.9515
_exptl_absorpt_correction_type empirical
_exptl_absorpt_process_details 'SADABS 2.10 (Bruker 2003)'
_exptl_crystal_colour 'dark red'
_exptl_crystal_density_diffrn 1.392
_exptl_crystal_density_method 'not measured'
_exptl_crystal_description needle
_exptl_crystal_F_000 4851
_exptl_crystal_size_max 0.12
_exptl_crystal_size_mid 0.10
_exptl_crystal_size_min 0.08
_refine_diff_density_max 0.593
_refine_diff_density_min -0.302
_refine_diff_density_rms 0.058
_refine_ls_extinction_method none
_refine_ls_goodness_of_fit_ref 0.875
_refine_ls_hydrogen_treatment constr
_refine_ls_matrix_type full
_refine_ls_number_parameters 341
_refine_ls_number_reflns 5488
_refine_ls_number_restraints 0
_refine_ls_restrained_S_all 0.875
_refine_ls_R_factor_all 0.0818
_refine_ls_R_factor_gt 0.0504
_refine_ls_shift/su_max 0.001
_refine_ls_shift/su_mean 0.000
_refine_ls_structure_factor_coef Fsqd
_refine_ls_weighting_details 'calc w=1/[\s^2^(Fo^2^)+(0.0456P)^2^+0.0000P] where P=(Fo^2^+2Fc^2^)/3'
_refine_ls_weighting_scheme calc
_refine_ls_wR_factor_gt 0.1016
_refine_ls_wR_factor_ref 0.1090
_reflns_number_gt 3503
_reflns_number_total 5488
_reflns_threshold_expression >2sigma(I)
_cod_data_source_file ic050900msi20050603_112401.cif
_cod_data_source_block sumanm7
_cod_depositor_comments
;
The following automatic conversions were performed:
'_symmetry_cell_setting' value 'Trigonal' changed to 'trigonal' according
to '/home/saulius/struct/CIF-dictionaries/cif_core.dic' dictionary named
'cif_core.dic' version 2.4.1 from
2010-06-29.

'_exptl_absorpt_correction_type' value 'Empirical' changed to
'empirical' according to
'/home/saulius/struct/CIF-dictionaries/cif_core.dic' dictionary named
'cif_core.dic' version 2.4.1 from 2010-06-29.

Automatic conversion script
Id: cif_fix_enum 1527 2010-12-29 10:47:43Z saulius 
;
_cod_original_sg_symbol_H-M 'R -3'
_cod_database_code 4309762

loop_
_symmetry_equiv_pos_as_xyz
'x, y, z'
'-y, x-y, z'
'-x+y, -x, z'
'x+2/3, y+1/3, z+1/3'
'-y+2/3, x-y+1/3, z+1/3'
'-x+y+2/3, -x+1/3, z+1/3'
'x+1/3, y+2/3, z+2/3'
'-y+1/3, x-y+2/3, z+2/3'
'-x+y+1/3, -x+2/3, z+2/3'
'-x, -y, -z'
'y, -x+y, -z'
'x-y, x, -z'
'-x+2/3, -y+1/3, -z+1/3'
'y+2/3, -x+y+1/3, -z+1/3'
'x-y+2/3, x+1/3, -z+1/3'
'-x+1/3, -y+2/3, -z+2/3'
'y+1/3, -x+y+2/3, -z+2/3'
'x-y+1/3, x+2/3, -z+2/3'

loop_
_atom_site_label
_atom_site_type_symbol
_atom_site_fract_x
_atom_site_fract_y
_atom_site_fract_z
_atom_site_U_iso_or_equiv
_atom_site_adp_type
_atom_site_occupancy
_atom_site_symmetry_multiplicity
_atom_site_calc_flag
_atom_site_refinement_flags
_atom_site_disorder_assembly
_atom_site_disorder_group
Co1 Co 0.0000 0.5000 0.0000 0.02059(12) Uani 1 2 d S . .
O1 O -0.12175(10) 0.47121(10) 0.27141(6) 0.0434(5) Uani 1 1 d . . .
O2 O -0.21323(10) 0.52225(10) 0.27256(6) 0.0428(5) Uani 1 1 d . . .
O3 O -0.24857(11) 0.56583(11) 0.19339(6) 0.0490(5) Uani 1 1 d . . .
O4 O -0.37884(11) 0.17173(14) -0.10225(8) 0.0744(7) Uani 1 1 d . . .
O5 O -0.39096(9) 0.05309(9) -0.05135(6) 0.0416(5) Uani 1 1 d . A .
O6 O -0.29024(10) 0.07325(9) 0.01148(8) 0.0518(5) Uani 1 1 d . . .
N1 N -0.09587(9) 0.44090(9) 0.03065(6) 0.0223(4) Uani 1 1 d . . .
N2 N 0.02807(9) 0.57347(9) 0.05035(6) 0.0228(4) Uani 1 1 d . . .
C1 C -0.15204(11) 0.37440(11) 0.01562(8) 0.0246(5) Uani 1 1 d . . .
C2 C -0.21304(12) 0.34924(13) 0.04704(8) 0.0307(5) Uani 1 1 d . . .
H2 H -0.2584 0.3056 0.0440 0.037 Uiso 1 1 calc R . .
C3 C -0.19390(12) 0.39904(13) 0.08144(8) 0.0313(5) Uani 1 1 d . . .
H3 H -0.2230 0.3973 0.1074 0.038 Uiso 1 1 calc R . .
C4 C -0.12091(12) 0.45544(12) 0.07131(8) 0.0250(5) Uani 1 1 d . . .
C5 C -0.08151(12) 0.51531(12) 0.10014(7) 0.0256(5) Uani 1 1 d . . .
C6 C -0.01205(12) 0.57025(12) 0.08952(8) 0.0271(5) Uani 1 1 d . . .
C7 C 0.02891(13) 0.63476(13) 0.11767(8) 0.0346(6) Uani 1 1 d . . .
H7 H 0.0138 0.6454 0.1467 0.042 Uiso 1 1 calc R . .
C8 C 0.09147(13) 0.67662(13) 0.09584(8) 0.0338(6) Uani 1 1 d . . .
H8 H 0.1289 0.7230 0.1060 0.041 Uiso 1 1 calc R . .
C9 C 0.09186(12) 0.63883(12) 0.05415(8) 0.0262(5) Uani 1 1 d . . .
C10 C -0.15037(11) 0.33543(11) -0.02306(8) 0.0253(5) Uani 1 1 d . . .
C11 C -0.11615(12) 0.51895(12) 0.14573(8) 0.0295(5) Uani 1 1 d . . .
C12 C -0.09856(12) 0.49612(13) 0.18710(8) 0.0309(5) Uani 1 1 d . . .
H12 H -0.0634 0.4809 0.1867 0.037 Uiso 1 1 calc R . .
C13 C -0.13269(13) 0.49558(13) 0.22926(8) 0.0316(5) Uani 1 1 d . . .
C14 C -0.18187(13) 0.52009(13) 0.23022(8) 0.0325(5) Uani 1 1 d . . .
C15 C -0.19922(13) 0.54296(13) 0.18847(8) 0.0338(6) Uani 1 1 d . . .
C16 C -0.16664(13) 0.54200(13) 0.14618(8) 0.0328(5) Uani 1 1 d . . .
H16 H -0.1789 0.5571 0.1177 0.039 Uiso 1 1 calc R . .
C17 C -0.21461(12) 0.26146(12) -0.03089(8) 0.0280(5) Uani 1 1 d . A .
C18 C -0.26750(13) 0.25015(14) -0.06352(8) 0.0386(6) Uani 1 1 d . . .
H18 H -0.2638 0.2899 -0.0811 0.046 Uiso 1 1 calc R A .
C19 C -0.32652(13) 0.18036(15) -0.07084(9) 0.0407(6) Uani 1 1 d . A .
C20 C -0.33192(12) 0.12246(13) -0.04535(9) 0.0342(6) Uani 1 1 d . . .
C21 C -0.27932(13) 0.13403(13) -0.01187(9) 0.0338(6) Uani 1 1 d . A .
C22 C -0.22074(12) 0.20309(12) -0.00463(8) 0.0300(5) Uani 1 1 d . . .
H22 H -0.1848 0.2107 0.0182 0.036 Uiso 1 1 calc R A .
C23 C -0.07587(16) 0.44055(17) 0.27135(10) 0.0503(7) Uani 1 1 d . . .
H23A H -0.0728 0.4249 0.3034 0.075 Uiso 1 1 calc R . .
H23B H -0.0273 0.4770 0.2606 0.075 Uiso 1 1 calc R . .
H23C H -0.0959 0.3986 0.2500 0.075 Uiso 1 1 calc R . .
C24 C -0.28264(16) 0.46066(17) 0.28029(10) 0.0522(8) Uani 1 1 d . . .
H24A H -0.3018 0.4656 0.3107 0.078 Uiso 1 1 calc R . .
H24B H -0.2785 0.4168 0.2806 0.078 Uiso 1 1 calc R . .
H24C H -0.3157 0.4570 0.2549 0.078 Uiso 1 1 calc R . .
C25 C -0.27125(17) 0.58612(18) 0.15156(10) 0.0533(8) Uani 1 1 d . . .
H25A H -0.3066 0.6011 0.1597 0.080 Uiso 1 1 calc R . .
H25B H -0.2937 0.5446 0.1299 0.080 Uiso 1 1 calc R . .
H25C H -0.2290 0.6266 0.1363 0.080 Uiso 1 1 calc R . .
C27 C -0.3746(2) 0.00382(19) -0.07485(16) 0.1019(17) Uani 1 1 d . . .
H27A H -0.4190 -0.0435 -0.0780 0.153 Uiso 1 1 calc R A .
H27B H -0.3387 -0.0018 -0.0565 0.153 Uiso 1 1 calc R . .
H27C H -0.3549 0.0228 -0.1063 0.153 Uiso 1 1 calc R . .
C28 C -0.23662(17) 0.07959(16) 0.04383(11) 0.0545(8) Uani 1 1 d . . .
H28A H -0.2515 0.0319 0.0577 0.082 Uiso 1 1 calc R . .
H28B H -0.2310 0.1138 0.0689 0.082 Uiso 1 1 calc R . .
H28C H -0.1903 0.0974 0.0273 0.082 Uiso 1 1 calc R . .
C26A C -0.3680(5) 0.2152(7) -0.1388(3) 0.078(4) Uani 0.350(7) 1 d P A 1
H26A H -0.4137 0.1979 -0.1560 0.117 Uiso 0.350(7) 1 calc PR A 1
H26B H -0.3315 0.2149 -0.1599 0.117 Uiso 0.350(7) 1 calc PR A 1
H26C H -0.3507 0.2647 -0.1274 0.117 Uiso 0.350(7) 1 calc PR A 1
C26B C -0.4059(3) 0.1206(3) -0.13465(16) 0.075(2) Uani 0.650(7) 1 d P A 2
H26D H -0.4429 0.1246 -0.1529 0.112 Uiso 0.650(7) 1 calc PR A 2
H26E H -0.4279 0.0729 -0.1194 0.112 Uiso 0.650(7) 1 calc PR A 2
H26F H -0.3670 0.1262 -0.1558 0.112 Uiso 0.650(7) 1 calc PR A 2

loop_
_atom_site_aniso_label
_atom_site_aniso_U_11
_atom_site_aniso_U_22
_atom_site_aniso_U_33
_atom_site_aniso_U_23
_atom_site_aniso_U_13
_atom_site_aniso_U_12
Co1 0.0185(2) 0.0193(2) 0.0217(2) -0.00005(17) 0.00385(16) 0.00777(18)
O1 0.0533(12) 0.0610(12) 0.0268(9) 0.0022(8) 0.0022(8) 0.0368(10)
O2 0.0484(11) 0.0533(12) 0.0307(10) -0.0012(8) 0.0130(8) 0.0285(10)
O3 0.0631(13) 0.0724(14) 0.0381(11) 0.0027(10) 0.0095(9) 0.0538(12)
O4 0.0420(12) 0.0939(18) 0.0526(14) 0.0086(13) -0.0181(11) 0.0079(12)
O5 0.0273(9) 0.0322(10) 0.0473(11) -0.0163(8) 0.0066(8) 0.0014(8)
O6 0.0409(11) 0.0276(10) 0.0773(14) 0.0078(10) -0.0002(10) 0.0101(9)
N1 0.0207(9) 0.0219(9) 0.0233(9) 0.0008(7) 0.0032(7) 0.0100(8)
N2 0.0213(9) 0.0216(9) 0.0231(9) -0.0003(7) 0.0039(7) 0.0090(8)
C1 0.0204(11) 0.0229(11) 0.0277(12) 0.0028(9) 0.0014(9) 0.0088(9)
C2 0.0212(12) 0.0288(13) 0.0347(13) 0.0025(10) 0.0054(10) 0.0070(10)
C3 0.0236(12) 0.0334(13) 0.0337(13) 0.0022(11) 0.0113(10) 0.0118(11)
C4 0.0234(11) 0.0260(12) 0.0262(11) 0.0033(9) 0.0050(9) 0.0129(10)
C5 0.0265(12) 0.0285(12) 0.0232(12) 0.0017(9) 0.0066(9) 0.0149(10)
C6 0.0291(12) 0.0263(12) 0.0253(12) -0.0019(9) 0.0041(9) 0.0134(10)
C7 0.0364(14) 0.0337(14) 0.0291(13) -0.0091(10) 0.0047(11) 0.0140(11)
C8 0.0319(13) 0.0276(13) 0.0317(13) -0.0071(10) 0.0034(10) 0.0072(11)
C9 0.0268(12) 0.0237(12) 0.0268(12) -0.0015(9) 0.0012(9) 0.0115(10)
C10 0.0211(11) 0.0228(11) 0.0266(12) 0.0004(9) -0.0006(9) 0.0069(9)
C11 0.0261(12) 0.0252(12) 0.0310(13) -0.0014(10) 0.0087(10) 0.0081(10)
C12 0.0280(12) 0.0361(13) 0.0303(13) -0.0033(10) 0.0026(10) 0.0173(11)
C13 0.0342(13) 0.0320(13) 0.0256(13) -0.0019(10) 0.0016(10) 0.0142(11)
C14 0.0380(14) 0.0343(13) 0.0271(13) -0.0023(10) 0.0078(10) 0.0196(11)
C15 0.0366(14) 0.0348(14) 0.0340(14) -0.0010(11) 0.0079(11) 0.0208(12)
C16 0.0380(14) 0.0351(14) 0.0289(13) 0.0028(10) 0.0060(10) 0.0209(12)
C17 0.0236(12) 0.0284(12) 0.0271(12) -0.0027(9) 0.0037(9) 0.0092(10)
C18 0.0326(14) 0.0389(15) 0.0343(14) 0.0048(11) -0.0005(11) 0.0104(12)
C19 0.0271(13) 0.0508(17) 0.0311(14) -0.0048(12) -0.0034(11) 0.0096(12)
C20 0.0217(12) 0.0317(13) 0.0358(14) -0.0087(11) 0.0085(10) 0.0034(11)
C21 0.0299(13) 0.0263(13) 0.0422(15) -0.0020(11) 0.0046(11) 0.0118(11)
C22 0.0238(12) 0.0275(12) 0.0349(13) -0.0008(10) 0.0009(10) 0.0098(10)
C23 0.0557(18) 0.068(2) 0.0387(16) -0.0001(15) -0.0071(14) 0.0400(17)
C24 0.0498(18) 0.069(2) 0.0415(16) 0.0110(15) 0.0178(14) 0.0328(17)
C25 0.063(2) 0.075(2) 0.0473(17) -0.0086(15) -0.0058(15) 0.0532(18)
C27 0.070(2) 0.051(2) 0.134(4) -0.052(2) 0.053(2) -0.0080(18)
C28 0.0553(19) 0.0470(17) 0.065(2) 0.0141(15) 0.0006(16) 0.0284(16)
C26A 0.058(7) 0.130(11) 0.050(6) 0.021(6) -0.007(5) 0.051(7)
C26B 0.058(3) 0.092(5) 0.037(3) -0.014(3) -0.011(2) 0.010(3)

loop_
_atom_type_symbol
_atom_type_description
_atom_type_scat_dispersion_real
_atom_type_scat_dispersion_imag
_atom_type_scat_source
C C 0.0033 0.0016 'International Tables Vol C Tables 4.2.6.8 and 6.1.1.4'
H H 0.0000 0.0000 'International Tables Vol C Tables 4.2.6.8 and 6.1.1.4'
N N 0.0061 0.0033 'International Tables Vol C Tables 4.2.6.8 and 6.1.1.4'
O O 0.0106 0.0060 'International Tables Vol C Tables 4.2.6.8 and 6.1.1.4'
Co Co 0.3494 0.9721 'International Tables Vol C Tables 4.2.6.8 and 6.1.1.4'

loop_
_geom_angle_atom_site_label_1
_geom_angle_atom_site_label_2
_geom_angle_atom_site_label_3
_geom_angle
_geom_angle_site_symmetry_1
_geom_angle_site_symmetry_3
_geom_angle_publ_flag
N2 Co1 N2 180.00(11) 10_565 . ?
N2 Co1 N1 89.62(7) 10_565 10_565 ?
N2 Co1 N1 90.38(7) . 10_565 ?
N2 Co1 N1 90.38(7) 10_565 . ?
N2 Co1 N1 89.62(7) . . ?
N1 Co1 N1 180.00(8) 10_565 . ?
C13 O1 C23 117.4(2) . . ?
C14 O2 C24 113.6(2) . . ?
C15 O3 C25 117.34(19) . . ?
C26B O4 C26A 83.3(6) . . ?
C26B O4 C19 123.8(4) . . ?
C26A O4 C19 124.6(5) . . ?
C20 O5 C27 114.5(2) . . ?
C21 O6 C28 118.4(2) . . ?
C4 N1 C1 104.79(17) . . ?
C4 N1 Co1 128.24(14) . . ?
C1 N1 Co1 126.95(14) . . ?
C9 N2 C6 105.05(17) . . ?
C9 N2 Co1 127.61(14) . . ?
C6 N2 Co1 127.34(14) . . ?
C10 C1 N1 125.96(19) . . ?
C10 C1 C2 123.7(2) . . ?
N1 C1 C2 110.27(19) . . ?
C3 C2 C1 107.1(2) . . ?
C2 C3 C4 106.73(19) . . ?
N1 C4 C5 125.36(19) . . ?
N1 C4 C3 111.06(19) . . ?
C5 C4 C3 123.6(2) . . ?
C6 C5 C4 123.2(2) . . ?
C6 C5 C11 119.1(2) . . ?
C4 C5 C11 117.7(2) . . ?
N2 C6 C5 126.1(2) . . ?
N2 C6 C7 109.43(19) . . ?
C5 C6 C7 124.4(2) . . ?
C8 C7 C6 107.9(2) . . ?
C7 C8 C9 107.1(2) . . ?
N2 C9 C10 125.6(2) . 10_565 ?
N2 C9 C8 110.60(19) . . ?
C10 C9 C8 123.8(2) 10_565 . ?
C1 C10 C9 123.4(2) . 10_565 ?
C1 C10 C17 117.58(19) . . ?
C9 C10 C17 119.06(19) 10_565 . ?
C16 C11 C12 120.5(2) . . ?
C16 C11 C5 120.7(2) . . ?
C12 C11 C5 118.7(2) . . ?
C11 C12 C13 119.7(2) . . ?
O1 C13 C14 115.5(2) . . ?
O1 C13 C12 124.4(2) . . ?
C14 C13 C12 120.2(2) . . ?
C13 C14 O2 119.8(2) . . ?
C13 C14 C15 119.7(2) . . ?
O2 C14 C15 120.4(2) . . ?
O3 C15 C16 124.8(2) . . ?
O3 C15 C14 114.9(2) . . ?
C16 C15 C14 120.3(2) . . ?
C11 C16 C15 119.6(2) . . ?
C18 C17 C22 119.7(2) . . ?
C18 C17 C10 121.2(2) . . ?
C22 C17 C10 119.1(2) . . ?
C17 C18 C19 120.3(2) . . ?
O4 C19 C20 121.5(2) . . ?
O4 C19 C18 118.6(3) . . ?
C20 C19 C18 119.9(2) . . ?
C19 C20 O5 120.7(2) . . ?
C19 C20 C21 119.8(2) . . ?
O5 C20 C21 119.4(2) . . ?
O6 C21 C22 124.7(2) . . ?
O6 C21 C20 114.9(2) . . ?
C22 C21 C20 120.4(2) . . ?
C21 C22 C17 119.9(2) . . ?

loop_
_geom_bond_atom_site_label_1
_geom_bond_atom_site_label_2
_geom_bond_distance
_geom_bond_site_symmetry_2
_geom_bond_publ_flag
Co1 N2 1.9735(17) 10_565 ?
Co1 N2 1.9735(17) . ?
Co1 N1 1.9808(17) 10_565 ?
Co1 N1 1.9808(17) . ?
O1 C13 1.366(3) . ?
O1 C23 1.418(3) . ?
O2 C14 1.383(3) . ?
O2 C24 1.417(3) . ?
O3 C15 1.366(3) . ?
O3 C25 1.424(3) . ?
O4 C26B 1.315(5) . ?
O4 C26A 1.328(10) . ?
O4 C19 1.363(3) . ?
O5 C20 1.388(3) . ?
O5 C27 1.422(4) . ?
O6 C21 1.364(3) . ?
O6 C28 1.415(3) . ?
N1 C4 1.367(3) . ?
N1 C1 1.385(3) . ?
N2 C9 1.377(3) . ?
N2 C6 1.380(3) . ?
C1 C10 1.384(3) . ?
C1 C2 1.437(3) . ?
C2 C3 1.343(3) . ?
C3 C4 1.438(3) . ?
C4 C5 1.386(3) . ?
C5 C6 1.382(3) . ?
C5 C11 1.507(3) . ?
C6 C7 1.442(3) . ?
C7 C8 1.326(3) . ?
C8 C9 1.430(3) . ?
C9 C10 1.393(3) 10_565 ?
C10 C9 1.393(3) 10_565 ?
C10 C17 1.496(3) . ?
C11 C16 1.385(3) . ?
C11 C12 1.389(3) . ?
C12 C13 1.394(3) . ?
C13 C14 1.382(3) . ?
C14 C15 1.396(3) . ?
C15 C16 1.388(3) . ?
C17 C18 1.380(3) . ?
C17 C22 1.396(3) . ?
C18 C19 1.399(3) . ?
C19 C20 1.381(4) . ?
C20 C21 1.391(3) . ?
C21 C22 1.385(3) . ?

loop_
_geom_torsion_atom_site_label_1
_geom_torsion_atom_site_label_2
_geom_torsion_atom_site_label_3
_geom_torsion_atom_site_label_4
_geom_torsion
_geom_torsion_site_symmetry_1
_geom_torsion_site_symmetry_2
_geom_torsion_site_symmetry_3
_geom_torsion_site_symmetry_4
_geom_torsion_publ_flag
N2 Co1 N1 C4 179.18(18) 10_565 . . . ?
N2 Co1 N1 C4 -0.82(18) . . . . ?
N2 Co1 N1 C1 0.54(18) 10_565 . . . ?
N2 Co1 N1 C1 -179.46(18) . . . . ?
N1 Co1 N2 C9 2.65(19) 10_565 . . . ?
N1 Co1 N2 C9 -177.35(19) . . . . ?
N1 Co1 N2 C6 -177.12(18) 10_565 . . . ?
N1 Co1 N2 C6 2.88(18) . . . . ?
C4 N1 C1 C10 -176.3(2) . . . . ?
Co1 N1 C1 C10 2.6(3) . . . . ?
C4 N1 C1 C2 1.7(2) . . . . ?
Co1 N1 C1 C2 -179.36(14) . . . . ?
C10 C1 C2 C3 176.9(2) . . . . ?
N1 C1 C2 C3 -1.2(3) . . . . ?
C1 C2 C3 C4 0.2(3) . . . . ?
C1 N1 C4 C5 176.9(2) . . . . ?
Co1 N1 C4 C5 -2.0(3) . . . . ?
C1 N1 C4 C3 -1.6(2) . . . . ?
Co1 N1 C4 C3 179.50(15) . . . . ?
C2 C3 C4 N1 0.9(3) . . . . ?
C2 C3 C4 C5 -177.6(2) . . . . ?
N1 C4 C5 C6 3.4(4) . . . . ?
C3 C4 C5 C6 -178.3(2) . . . . ?
N1 C4 C5 C11 -175.0(2) . . . . ?
C3 C4 C5 C11 3.3(3) . . . . ?
C9 N2 C6 C5 177.7(2) . . . . ?
Co1 N2 C6 C5 -2.5(3) . . . . ?
C9 N2 C6 C7 -0.6(2) . . . . ?
Co1 N2 C6 C7 179.20(16) . . . . ?
C4 C5 C6 N2 -1.1(4) . . . . ?
C11 C5 C6 N2 177.3(2) . . . . ?
C4 C5 C6 C7 177.0(2) . . . . ?
C11 C5 C6 C7 -4.6(4) . . . . ?
N2 C6 C7 C8 1.2(3) . . . . ?
C5 C6 C7 C8 -177.2(2) . . . . ?
C6 C7 C8 C9 -1.2(3) . . . . ?
C6 N2 C9 C10 177.8(2) . . . 10_565 ?
Co1 N2 C9 C10 -2.0(3) . . . 10_565 ?
C6 N2 C9 C8 -0.1(3) . . . . ?
Co1 N2 C9 C8 -179.91(15) . . . . ?
C7 C8 C9 N2 0.8(3) . . . . ?
C7 C8 C9 C10 -177.1(2) . . . 10_565 ?
N1 C1 C10 C9 -4.2(4) . . . 10_565 ?
C2 C1 C10 C9 178.0(2) . . . 10_565 ?
N1 C1 C10 C17 174.8(2) . . . . ?
C2 C1 C10 C17 -3.1(3) . . . . ?
C6 C5 C11 C16 101.1(3) . . . . ?
C4 C5 C11 C16 -80.4(3) . . . . ?
C6 C5 C11 C12 -81.3(3) . . . . ?
C4 C5 C11 C12 97.2(3) . . . . ?
C16 C11 C12 C13 0.8(3) . . . . ?
C5 C11 C12 C13 -176.8(2) . . . . ?
C23 O1 C13 C14 175.4(2) . . . . ?
C23 O1 C13 C12 -3.9(4) . . . . ?
C11 C12 C13 O1 177.0(2) . . . . ?
C11 C12 C13 C14 -2.3(4) . . . . ?
O1 C13 C14 O2 3.3(3) . . . . ?
C12 C13 C14 O2 -177.3(2) . . . . ?
O1 C13 C14 C15 -177.1(2) . . . . ?
C12 C13 C14 C15 2.3(4) . . . . ?
C24 O2 C14 C13 -96.5(3) . . . . ?
C24 O2 C14 C15 83.9(3) . . . . ?
C25 O3 C15 C16 3.8(4) . . . . ?
C25 O3 C15 C14 -176.7(2) . . . . ?
C13 C14 C15 O3 179.8(2) . . . . ?
O2 C14 C15 O3 -0.7(4) . . . . ?
C13 C14 C15 C16 -0.8(4) . . . . ?
O2 C14 C15 C16 178.8(2) . . . . ?
C12 C11 C16 C15 0.7(3) . . . . ?
C5 C11 C16 C15 178.2(2) . . . . ?
O3 C15 C16 C11 178.7(2) . . . . ?
C14 C15 C16 C11 -0.7(4) . . . . ?
C1 C10 C17 C18 100.0(3) . . . . ?
C9 C10 C17 C18 -81.0(3) 10_565 . . . ?
C1 C10 C17 C22 -80.1(3) . . . . ?
C9 C10 C17 C22 98.9(3) 10_565 . . . ?
C22 C17 C18 C19 -0.9(4) . . . . ?
C10 C17 C18 C19 179.0(2) . . . . ?
C26B O4 C19 C20 -48.4(4) . . . . ?
C26A O4 C19 C20 -155.4(7) . . . . ?
C26B O4 C19 C18 133.6(4) . . . . ?
C26A O4 C19 C18 26.6(7) . . . . ?
C17 C18 C19 O4 177.9(2) . . . . ?
C17 C18 C19 C20 -0.1(4) . . . . ?
O4 C19 C20 O5 0.6(4) . . . . ?
C18 C19 C20 O5 178.5(2) . . . . ?
O4 C19 C20 C21 -176.7(2) . . . . ?
C18 C19 C20 C21 1.2(4) . . . . ?
C27 O5 C20 C19 109.2(3) . . . . ?
C27 O5 C20 C21 -73.5(3) . . . . ?
C28 O6 C21 C22 -3.3(4) . . . . ?
C28 O6 C21 C20 175.8(2) . . . . ?
C19 C20 C21 O6 179.5(2) . . . . ?
O5 C20 C21 O6 2.2(3) . . . . ?
C19 C20 C21 C22 -1.3(4) . . . . ?
O5 C20 C21 C22 -178.7(2) . . . . ?
O6 C21 C22 C17 179.4(2) . . . . ?
C20 C21 C22 C17 0.3(4) . . . . ?
C18 C17 C22 C21 0.8(3) . . . . ?
C10 C17 C22 C21 -179.1(2) . . . . ?
